data_4316330
loop_
_publ_author_name
'Jun Zhang'
'Yun-Shan Xue'
'Li-Li Liang'
'Shi-Bin Ren'
'Yi-Zhi Li'
'Hong-Bin Du'
'Xiao-Zeng You'

_publ_contact_author_address
;Coordination Chemistry Institute
State Key Laboratory of Coordination Chemistry
School of Chemistry and Chemical Engineering
Nanjing University
Nanjing 210093
China
;
_publ_contact_author_email hbdu@nju.edu.cn
_publ_contact_author_fax 86-25-83314502
_publ_contact_author_name 'Hongbin Du'
_publ_contact_author_phone 86-25-83686581
_publ_section_title
;
 Porous Coordination Polymers of Transition Metal Sulfides with PtS
 Topology Built on a Semirigid Tetrahedral Linker
;
_journal_name_full 'Inorganic Chemistry'
_journal_page_first 7685
_journal_page_last 7691
_journal_paper_doi 10.1021/ic100212q
_journal_volume 49
_journal_year 2010
_chemical_formula_moiety 'C25 H26 Cd N4 O4 S2, 2(H O0.50), 2(H O0.50), 2(H O0.50), 2(H O0.50)'
_chemical_formula_sum 'C25 H34 Cd N4 O8 S2'
_chemical_formula_weight 695.08
_chemical_name_systematic
; 
 ? 
;
_space_group_IT_number 86
_symmetry_cell_setting tetragonal
_symmetry_space_group_name_Hall '-P 4bc'
_symmetry_space_group_name_H-M 'P 42/n :2'
_atom_sites_solution_hydrogens geom
_atom_sites_solution_primary direct
_atom_sites_solution_secondary difmap
_audit_creation_method SHELXL-97
_cell_angle_alpha 90.00
_cell_angle_beta 90.00
_cell_angle_gamma 90.00
_cell_formula_units_Z 4
_cell_length_a 12.2731(8)
_cell_length_b 12.2731(8)
_cell_length_c 25.135(3)
_cell_measurement_reflns_used 5478
_cell_measurement_temperature 291(2)
_cell_measurement_theta_max 26.838
_cell_measurement_theta_min 2.319
_cell_volume 3786.1(6)
_computing_cell_refinement SMART
_computing_data_collection 'SMART (Bruker, 2000)'
_computing_data_reduction 'SAINT (Bruker, 2000)'
_computing_molecular_graphics SHELXTL
_computing_publication_material SHELXTL
_computing_structure_refinement SHELXTL
_computing_structure_solution 'SHELXTL (Bruker, 2000)'
_diffrn_ambient_temperature 291(2)
_diffrn_measured_fraction_theta_full 1.000
_diffrn_measured_fraction_theta_max 1.000
_diffrn_measurement_device_type 'Bruker Smart Apex CCD'
_diffrn_measurement_method 'phi and omega scans'
_diffrn_radiation_monochromator graphite
_diffrn_radiation_source 'sealed tube'
_diffrn_radiation_type MoK\a
_diffrn_radiation_wavelength 0.71073
_diffrn_reflns_av_R_equivalents 0.0653
_diffrn_reflns_av_sigmaI/netI 0.0686
_diffrn_reflns_limit_h_max 15
_diffrn_reflns_limit_h_min -14
_diffrn_reflns_limit_k_max 15
_diffrn_reflns_limit_k_min -7
_diffrn_reflns_limit_l_max 30
_diffrn_reflns_limit_l_min -30
_diffrn_reflns_number 20121
_diffrn_reflns_theta_full 26.00
_diffrn_reflns_theta_max 26.00
_diffrn_reflns_theta_min 1.62
_exptl_absorpt_coefficient_mu 0.728
_exptl_absorpt_correction_T_max 0.8801
_exptl_absorpt_correction_T_min 0.8681
_exptl_absorpt_correction_type multi-scan
_exptl_absorpt_process_details 'SADABS; Bruker, 2000'
_exptl_crystal_colour colorless
_exptl_crystal_density_diffrn 1.219
_exptl_crystal_density_method 'not measured'
_exptl_crystal_description octahedral
_exptl_crystal_F_000 1424
_exptl_crystal_size_max 0.20
_exptl_crystal_size_mid 0.18
_exptl_crystal_size_min 0.18
_refine_diff_density_max 0.485
_refine_diff_density_min -0.984
_refine_diff_density_rms 0.076
_refine_ls_extinction_method none
_refine_ls_goodness_of_fit_ref 1.031
_refine_ls_hydrogen_treatment constr
_refine_ls_matrix_type full
_refine_ls_number_parameters 200
_refine_ls_number_reflns 3724
_refine_ls_number_restraints 0
_refine_ls_restrained_S_all 1.031
_refine_ls_R_factor_all 0.0843
_refine_ls_R_factor_gt 0.0544
_refine_ls_shift/su_max 0.000
_refine_ls_shift/su_mean 0.000
_refine_ls_structure_factor_coef Fsqd
_refine_ls_weighting_details 'calc w=1/[\s^2^(Fo^2^)+(0.0610P)^2^+0.0000P] where P=(Fo^2^+2Fc^2^)/3'
_refine_ls_weighting_scheme calc
_refine_ls_wR_factor_gt 0.1223
_refine_ls_wR_factor_ref 0.1284
_reflns_number_gt 2390
_reflns_number_total 3724
_reflns_threshold_expression >2sigma(I)
_cod_data_source_file ic100212q_si_004_1.cif
_cod_data_source_block 1
_cod_depositor_comments
;
The following automatic conversions were performed:

'_symmetry_cell_setting' value 'Tetragonal' changed to 'tetragonal'
according to the built-in table from CIF Core dictionary named
'cif_core.dic' version 2.4.1 from 2010-06-29.

Automatic conversion script
Id: cif_fix_values 1646 2011-03-28 12:23:43Z adriana 
;
_cod_original_sg_symbol_H-M 'P 42/n'
_cod_database_code 4316330

loop_
_symmetry_equiv_pos_as_xyz
'x, y, z'
'-x+1/2, -y+1/2, z'
'-y, x+1/2, z+1/2'
'y+1/2, -x, z+1/2'
'-x, -y, -z'
'x-1/2, y-1/2, -z'
'y, -x-1/2, -z-1/2'
'-y-1/2, x, -z-1/2'

loop_
_atom_site_label
_atom_site_type_symbol
_atom_site_fract_x
_atom_site_fract_y
_atom_site_fract_z
_atom_site_U_iso_or_equiv
_atom_site_adp_type
_atom_site_occupancy
_atom_site_symmetry_multiplicity
_atom_site_calc_flag
_atom_site_refinement_flags
_atom_site_disorder_assembly
_atom_site_disorder_group
C1 C 0.1401(4) 0.4421(4) 0.15246(19) 0.0531(12) Uani 1 1 d . . .
H1 H 0.0810 0.4270 0.1306 0.064 Uiso 1 1 calc R . .
C2 C 0.1289(4) 0.5249(4) 0.1897(2) 0.0573(13) Uani 1 1 d . . .
H2 H 0.0648 0.5650 0.1919 0.069 Uiso 1 1 calc R . .
C3 C 0.2148(4) 0.5461(4) 0.22319(18) 0.0437(11) Uani 1 1 d . . .
C4 C 0.3074(4) 0.4840(4) 0.2186(2) 0.0596(15) Uani 1 1 d . . .
H4 H 0.3665 0.4954 0.2410 0.072 Uiso 1 1 calc R . .
C5 C 0.3110(4) 0.4038(4) 0.1797(2) 0.0604(15) Uani 1 1 d . . .
H5 H 0.3740 0.3621 0.1771 0.073 Uiso 1 1 calc R . .
C6 C 0.2883(4) 0.6544(4) 0.29247(16) 0.0414(10) Uani 1 1 d . . .
H6A H 0.3523 0.6753 0.2722 0.050 Uiso 1 1 calc R . .
H6B H 0.3068 0.5921 0.3144 0.050 Uiso 1 1 calc R . .
C7 C 0.2500 0.7500 0.3275(2) 0.0351(12) Uani 1 2 d S . .
C8 C 0.3443(4) 0.7909(4) 0.36132(17) 0.0437(11) Uani 1 1 d . . .
H8A H 0.3983 0.8265 0.3391 0.052 Uiso 1 1 calc R . .
H8B H 0.3185 0.8428 0.3876 0.052 Uiso 1 1 calc R . .
C9 C 0.5644(5) 0.8184(4) 0.4884(2) 0.0639(15) Uani 1 1 d . . .
H9 H 0.5806 0.8863 0.5028 0.077 Uiso 1 1 calc R . .
C10 C 0.4897(4) 0.8153(4) 0.4466(2) 0.0543(13) Uani 1 1 d . . .
H10 H 0.4597 0.8787 0.4327 0.065 Uiso 1 1 calc R . .
C11 C 0.4627(4) 0.7161(4) 0.42728(19) 0.0497(12) Uani 1 1 d . . .
C12 C 0.5146(4) 0.6254(4) 0.4476(2) 0.0542(13) Uani 1 1 d . . .
H12 H 0.5002 0.5564 0.4340 0.065 Uiso 1 1 calc R . .
C13 C 0.5882(4) 0.6388(4) 0.4885(2) 0.0588(14) Uani 1 1 d . . .
H13 H 0.6217 0.5770 0.5023 0.071 Uiso 1 1 calc R . .
Cd1 Cd 0.2500 0.2500 0.076780(15) 0.03509(15) Uani 1 2 d S . .
N1 N 0.2302(3) 0.3828(3) 0.14606(15) 0.0487(10) Uani 1 1 d . . .
N2 N 0.6138(4) 0.7332(3) 0.50914(14) 0.0495(10) Uani 1 1 d . . .
O1 O 0.2007(3) 0.6277(3) 0.25742(12) 0.0545(9) Uani 1 1 d . . .
O2 O 0.3908(3) 0.6975(2) 0.38710(13) 0.0532(9) Uani 1 1 d . . .
O3 O 0.7967(6) 0.6591(6) 0.1946(3) 0.065(2) Uani 0.50 1 d P . .
H3A H 0.8402 0.6316 0.1719 0.078 Uiso 0.50 1 d PR . .
H3B H 0.7884 0.7265 0.1881 0.078 Uiso 0.50 1 d PR . .
O4 O 0.8504(6) 0.5739(6) 0.2627(3) 0.069(2) Uani 0.50 1 d P . .
H4A H 0.8026 0.5255 0.2692 0.083 Uiso 0.50 1 d PR . .
H4B H 0.8978 0.5484 0.2415 0.083 Uiso 0.50 1 d PR . .
O5 O 0.1477(6) 0.7807(6) 0.0815(3) 0.068(2) Uani 0.50 1 d P . .
H5A H 0.0970 0.8265 0.0869 0.082 Uiso 0.50 1 d PR . .
H5B H 0.1667 0.7828 0.0490 0.082 Uiso 0.50 1 d PR . .
O6 O 0.6597(6) 0.6607(6) 0.1632(3) 0.069(2) Uani 0.50 1 d P . .
H6F H 0.5916 0.6722 0.1656 0.083 Uiso 0.50 1 d PR . .
H6C H 0.6823 0.6832 0.1367 0.083 Uiso 0.50 1 d PR . .
S1 S 0.45822(9) 0.27614(10) 0.07846(5) 0.0482(3) Uani 1 1 d . . .
H10A H 0.4913 0.2292 0.0525 0.058 Uiso 1 1 d R . .

loop_
_atom_site_aniso_label
_atom_site_aniso_U_11
_atom_site_aniso_U_22
_atom_site_aniso_U_33
_atom_site_aniso_U_23
_atom_site_aniso_U_13
_atom_site_aniso_U_12
C1 0.050(3) 0.060(3) 0.049(3) -0.014(2) -0.016(2) 0.009(2)
C2 0.059(3) 0.058(3) 0.055(3) -0.013(3) -0.007(3) 0.020(3)
C3 0.051(3) 0.044(3) 0.036(2) -0.008(2) -0.003(2) 0.006(2)
C4 0.067(3) 0.054(3) 0.058(3) -0.022(2) -0.026(3) 0.016(3)
C5 0.060(3) 0.057(3) 0.064(3) -0.021(3) -0.019(3) 0.024(3)
C6 0.047(3) 0.047(3) 0.0304(19) -0.0084(18) -0.0041(19) 0.008(2)
C7 0.045(4) 0.031(3) 0.029(3) 0.000 0.000 0.006(3)
C8 0.057(3) 0.035(2) 0.040(2) 0.0014(19) -0.007(2) 0.005(2)
C9 0.086(4) 0.048(3) 0.058(3) -0.018(3) -0.033(3) 0.006(3)
C10 0.066(3) 0.034(2) 0.063(3) -0.004(2) -0.035(3) 0.007(2)
C11 0.064(3) 0.041(2) 0.044(2) -0.005(2) -0.014(2) 0.004(2)
C12 0.066(3) 0.038(3) 0.058(3) -0.002(2) -0.025(3) 0.002(2)
C13 0.063(3) 0.044(3) 0.070(3) 0.004(2) -0.022(3) 0.009(2)
Cd1 0.0354(3) 0.0384(3) 0.0315(2) 0.000 0.000 -0.00281(19)
N1 0.055(3) 0.046(2) 0.046(2) -0.0099(18) -0.0116(18) 0.0095(19)
N2 0.060(3) 0.048(2) 0.041(2) -0.0027(18) -0.0140(19) 0.001(2)
O1 0.056(2) 0.062(2) 0.0448(19) -0.0172(16) -0.0138(15) 0.0144(17)
O2 0.068(2) 0.0391(18) 0.0525(19) -0.0023(15) -0.0301(17) 0.0029(16)
O3 0.065(5) 0.063(5) 0.066(5) 0.021(4) 0.024(4) 0.022(4)
O4 0.067(5) 0.072(5) 0.068(4) 0.002(4) 0.035(4) 0.027(4)
O5 0.068(5) 0.078(5) 0.058(5) 0.021(4) -0.023(4) -0.023(4)
O6 0.063(5) 0.069(5) 0.076(5) 0.026(4) -0.029(4) -0.023(4)
S1 0.0329(5) 0.0564(7) 0.0552(7) 0.0035(6) 0.0072(5) -0.0068(5)

loop_
_atom_type_symbol
_atom_type_description
_atom_type_scat_dispersion_real
_atom_type_scat_dispersion_imag
_atom_type_scat_source
C C 0.0033 0.0016 'International Tables Vol C Tables 4.2.6.8 and 6.1.1.4'
H H 0.0000 0.0000 'International Tables Vol C Tables 4.2.6.8 and 6.1.1.4'
N N 0.0061 0.0033 'International Tables Vol C Tables 4.2.6.8 and 6.1.1.4'
O O 0.0106 0.0060 'International Tables Vol C Tables 4.2.6.8 and 6.1.1.4'
S S 0.1246 0.1234 'International Tables Vol C Tables 4.2.6.8 and 6.1.1.4'
Cd Cd -0.8075 1.2024 'International Tables Vol C Tables 4.2.6.8 and 6.1.1.4'

loop_
_geom_angle_atom_site_label_1
_geom_angle_atom_site_label_2
_geom_angle_atom_site_label_3
_geom_angle
_geom_angle_site_symmetry_1
_geom_angle_site_symmetry_3
_geom_angle_publ_flag
N1 C1 C2 124.3(5) . . ?
N1 C1 H1 117.9 . . ?
C2 C1 H1 117.9 . . ?
C3 C2 C1 118.4(4) . . ?
C3 C2 H2 120.8 . . ?
C1 C2 H2 120.8 . . ?
O1 C3 C4 125.5(4) . . ?
O1 C3 C2 116.0(4) . . ?
C4 C3 C2 118.6(4) . . ?
C3 C4 C5 118.6(4) . . ?
C3 C4 H4 120.7 . . ?
C5 C4 H4 120.7 . . ?
N1 C5 C4 124.3(4) . . ?
N1 C5 H5 117.9 . . ?
C4 C5 H5 117.9 . . ?
O1 C6 C7 107.3(3) . . ?
O1 C6 H6A 110.2 . . ?
C7 C6 H6A 110.2 . . ?
O1 C6 H6B 110.2 . . ?
C7 C6 H6B 110.2 . . ?
H6A C6 H6B 108.5 . . ?
C8 C7 C8 112.1(5) . 2_565 ?
C8 C7 C6 107.5(2) . 2_565 ?
C8 C7 C6 109.8(2) 2_565 2_565 ?
C8 C7 C6 109.8(2) . . ?
C8 C7 C6 107.5(2) 2_565 . ?
C6 C7 C6 110.2(4) 2_565 . ?
O2 C8 C7 106.9(3) . . ?
O2 C8 H8A 110.3 . . ?
C7 C8 H8A 110.3 . . ?
O2 C8 H8B 110.3 . . ?
C7 C8 H8B 110.3 . . ?
H8A C8 H8B 108.6 . . ?
N2 C9 C10 125.4(5) . . ?
N2 C9 H9 117.3 . . ?
C10 C9 H9 117.3 . . ?
C11 C10 C9 117.2(4) . . ?
C11 C10 H10 121.4 . . ?
C9 C10 H10 121.4 . . ?
C10 C11 O2 125.3(4) . . ?
C10 C11 C12 118.6(4) . . ?
O2 C11 C12 116.0(4) . . ?
C13 C12 C11 118.8(4) . . ?
C13 C12 H12 120.6 . . ?
C11 C12 H12 120.6 . . ?
N2 C13 C12 124.0(5) . . ?
N2 C13 H13 118.0 . . ?
C12 C13 H13 118.0 . . ?
N2 Cd1 N2 89.5(2) 3_644 4_464 ?
N2 Cd1 N1 178.34(14) 3_644 . ?
N2 Cd1 N1 91.87(14) 4_464 . ?
N2 Cd1 N1 91.87(14) 3_644 2 ?
N2 Cd1 N1 178.33(14) 4_464 2 ?
N1 Cd1 N1 86.82(19) . 2 ?
N2 Cd1 S1 90.76(10) 3_644 . ?
N2 Cd1 S1 90.58(10) 4_464 . ?
N1 Cd1 S1 90.23(10) . . ?
N1 Cd1 S1 88.41(10) 2 . ?
N2 Cd1 S1 90.58(10) 3_644 2 ?
N2 Cd1 S1 90.76(10) 4_464 2 ?
N1 Cd1 S1 88.41(10) . 2 ?
N1 Cd1 S1 90.23(10) 2 2 ?
S1 Cd1 S1 178.12(6) . 2 ?
C5 N1 C1 115.8(4) . . ?
C5 N1 Cd1 121.3(3) . . ?
C1 N1 Cd1 122.9(3) . . ?
C13 N2 C9 115.8(4) . . ?
C13 N2 Cd1 121.7(3) . 3_655 ?
C9 N2 Cd1 122.3(3) . 3_655 ?
C3 O1 C6 118.2(3) . . ?
C11 O2 C8 117.3(3) . . ?
H3A O3 H3B 109.5 . . ?
H4A O4 H4B 109.5 . . ?
H5A O5 H5B 109.5 . . ?
H6F O6 H6C 110.7 . . ?
Cd1 S1 H10A 109.5 . . ?

loop_
_geom_bond_atom_site_label_1
_geom_bond_atom_site_label_2
_geom_bond_distance
_geom_bond_site_symmetry_2
_geom_bond_publ_flag
C1 N1 1.333(6) . ?
C1 C2 1.389(6) . ?
C1 H1 0.9300 . ?
C2 C3 1.374(7) . ?
C2 H2 0.9300 . ?
C3 O1 1.332(5) . ?
C3 C4 1.374(6) . ?
C4 C5 1.386(6) . ?
C4 H4 0.9300 . ?
C5 N1 1.328(6) . ?
C5 H5 0.9300 . ?
C6 O1 1.428(5) . ?
C6 C7 1.541(5) . ?
C6 H6A 0.9700 . ?
C6 H6B 0.9700 . ?
C7 C8 1.521(5) . ?
C7 C8 1.521(5) 2_565 ?
C7 C6 1.541(5) 2_565 ?
C8 O2 1.436(5) . ?
C8 H8A 0.9700 . ?
C8 H8B 0.9700 . ?
C9 N2 1.317(6) . ?
C9 C10 1.394(6) . ?
C9 H9 0.9300 . ?
C10 C11 1.352(6) . ?
C10 H10 0.9300 . ?
C11 O2 1.360(5) . ?
C11 C12 1.382(6) . ?
C12 C13 1.378(7) . ?
C12 H12 0.9300 . ?
C13 N2 1.308(6) . ?
C13 H13 0.9300 . ?
Cd1 N2 2.393(4) 3_644 ?
Cd1 N2 2.393(4) 4_464 ?
Cd1 N1 2.397(4) . ?
Cd1 N1 2.397(4) 2 ?
Cd1 S1 2.5759(11) . ?
Cd1 S1 2.5759(11) 2 ?
N2 Cd1 2.393(4) 3_655 ?
O3 H3A 0.8499 . ?
O3 H3B 0.8501 . ?
O4 H4A 0.8501 . ?
O4 H4B 0.8498 . ?
O5 H5A 0.8500 . ?
O5 H5B 0.8500 . ?
O6 H6F 0.8500 . ?
O6 H6C 0.7719 . ?
S1 H10A 0.9599 . ?

loop_
_geom_torsion_atom_site_label_1
_geom_torsion_atom_site_label_2
_geom_torsion_atom_site_label_3
_geom_torsion_atom_site_label_4
_geom_torsion
_geom_torsion_site_symmetry_1
_geom_torsion_site_symmetry_2
_geom_torsion_site_symmetry_3
_geom_torsion_site_symmetry_4
_geom_torsion_publ_flag
N1 C1 C2 C3 -1.6(8) . . . . ?
C1 C2 C3 O1 178.7(5) . . . . ?
C1 C2 C3 C4 -0.5(8) . . . . ?
O1 C3 C4 C5 -178.0(5) . . . . ?
C2 C3 C4 C5 1.1(8) . . . . ?
C3 C4 C5 N1 0.2(9) . . . . ?
O1 C6 C7 C8 -173.4(3) . . . . ?
O1 C6 C7 C8 64.4(4) . . . 2_565 ?
O1 C6 C7 C6 -55.2(2) . . . 2_565 ?
C8 C7 C8 O2 68.7(3) 2_565 . . . ?
C6 C7 C8 O2 -170.6(3) 2_565 . . . ?
C6 C7 C8 O2 -50.7(4) . . . . ?
N2 C9 C10 C11 2.8(9) . . . . ?
C9 C10 C11 O2 179.4(5) . . . . ?
C9 C10 C11 C12 -3.7(8) . . . . ?
C10 C11 C12 C13 3.0(8) . . . . ?
O2 C11 C12 C13 -179.8(5) . . . . ?
C11 C12 C13 N2 -1.1(9) . . . . ?
C4 C5 N1 C1 -2.1(8) . . . . ?
C4 C5 N1 Cd1 175.9(5) . . . . ?
C2 C1 N1 C5 2.8(8) . . . . ?
C2 C1 N1 Cd1 -175.2(4) . . . . ?
N2 Cd1 N1 C5 102(5) 3_644 . . . ?
N2 Cd1 N1 C5 -115.2(4) 4_464 . . . ?
N1 Cd1 N1 C5 63.8(4) 2 . . . ?
S1 Cd1 N1 C5 -24.6(4) . . . . ?
S1 Cd1 N1 C5 154.1(4) 2 . . . ?
N2 Cd1 N1 C1 -80(5) 3_644 . . . ?
N2 Cd1 N1 C1 62.7(4) 4_464 . . . ?
N1 Cd1 N1 C1 -118.3(4) 2 . . . ?
S1 Cd1 N1 C1 153.3(4) . . . . ?
S1 Cd1 N1 C1 -28.0(4) 2 . . . ?
C12 C13 N2 C9 0.0(9) . . . . ?
C12 C13 N2 Cd1 -176.5(4) . . . 3_655 ?
C10 C9 N2 C13 -0.8(9) . . . . ?
C10 C9 N2 Cd1 175.6(5) . . . 3_655 ?
C4 C3 O1 C6 0.2(7) . . . . ?
C2 C3 O1 C6 -178.9(4) . . . . ?
C7 C6 O1 C3 -179.6(4) . . . . ?
C10 C11 O2 C8 3.5(8) . . . . ?
C12 C11 O2 C8 -173.5(5) . . . . ?
C7 C8 O2 C11 -167.5(4) . . . . ?
